data_7135521
loop_
_publ_author_name
'Alharthi, Asma A.'
'Kariuki, Benson M.'
'Morrill, Louis C.'
'Browne, Duncan L.'

_publ_section_title
;
 Mechanochemical one-pot Barbier/Simmons-Smith reaction <i>via</i>
 sequential zinc activation.
;
_journal_issue 6
_journal_name_full 'Chemical communications (Cambridge, England)'
_journal_page_first 1864
_journal_page_last 1868
_journal_paper_doi 10.1039/d5cc05732a
_journal_volume 62
_journal_year 2026
_chemical_formula_moiety 'C21 H23 N O5'
_chemical_formula_sum 'C21 H23 N O5'
_chemical_formula_weight 369.40
_space_group_crystal_system monoclinic
_space_group_IT_number 15
_space_group_name_Hall '-C 2yc'
_space_group_name_H-M_alt 'C 1 2/c 1'
_atom_sites_solution_hydrogens geom
_audit_creation_method SHELXL-2019/3
_audit_update_record
;
2025-04-10 deposited with the CCDC.	2025-12-12 downloaded from the CCDC.
;
_cell_angle_alpha 90
_cell_angle_beta 95.294(6)
_cell_angle_gamma 90
_cell_formula_units_Z 8
_cell_length_a 37.342(3)
_cell_length_b 6.4577(6)
_cell_length_c 15.8102(9)
_cell_measurement_reflns_used 807
_cell_measurement_temperature 200(2)
_cell_measurement_theta_max 67.6110
_cell_measurement_theta_min 5.6270
_cell_volume 3796.3(5)
_computing_cell_refinement 'CrysAlisPro 1.171.43.120a (Rigaku OD, 2024)'
_computing_data_collection 'CrysAlisPro system (CCD 43.120a (release 16-04-2024))'
_computing_data_reduction 'CrysAlisPro 1.171.43.120a (Rigaku OD, 2024)'
_computing_structure_refinement 'SHELXL-2019/2 (Sheldrick, 2019)'
_computing_structure_solution SHELXT
_diffrn_ambient_temperature 200(2)
_diffrn_detector_area_resol_mean 10.5082
_diffrn_measured_fraction_theta_full 0.999
_diffrn_measured_fraction_theta_max 0.973
_diffrn_measurement_device_type 'SuperNova, Dual, Cu at home/near, Atlas'
_diffrn_measurement_method '\w scans'
_diffrn_radiation_type CuK\a
_diffrn_radiation_wavelength 1.54184
_diffrn_reflns_av_unetI/netI 0.0763
_diffrn_reflns_Laue_measured_fraction_full 0.999
_diffrn_reflns_Laue_measured_fraction_max 0.973
_diffrn_reflns_limit_h_max 45
_diffrn_reflns_limit_h_min -42
_diffrn_reflns_limit_k_max 7
_diffrn_reflns_limit_k_min -7
_diffrn_reflns_limit_l_max 19
_diffrn_reflns_limit_l_min -19
_diffrn_reflns_number 5495
_diffrn_reflns_point_group_measured_fraction_full 0.999
_diffrn_reflns_point_group_measured_fraction_max 0.973
_diffrn_reflns_theta_full 67.684
_diffrn_reflns_theta_max 72.836
_diffrn_reflns_theta_min 4.757
_exptl_absorpt_coefficient_mu 0.758
_exptl_absorpt_correction_T_max 1.00000
_exptl_absorpt_correction_T_min 0.76605
_exptl_absorpt_correction_type multi-scan
_exptl_absorpt_process_details
;
CrysAlisPro 1.171.43.120a (Rigaku Oxford Diffraction, 2024)
Empirical absorption correction using spherical harmonics,
implemented in SCALE3 ABSPACK scaling algorithm.
;
_exptl_crystal_colour colourless
_exptl_crystal_density_diffrn 1.293
_exptl_crystal_description needle
_exptl_crystal_F_000 1568
_exptl_crystal_size_max 0.520
_exptl_crystal_size_mid 0.150
_exptl_crystal_size_min 0.020
_refine_diff_density_max 0.278
_refine_diff_density_min -0.207
_refine_diff_density_rms 0.051
_refine_ls_extinction_method none
_refine_ls_goodness_of_fit_ref 1.047
_refine_ls_hydrogen_treatment constr
_refine_ls_matrix_type full
_refine_ls_number_parameters 363
_refine_ls_number_reflns 5495
_refine_ls_number_restraints 723
_refine_ls_restrained_S_all 1.018
_refine_ls_R_factor_all 0.1524
_refine_ls_R_factor_gt 0.0817
_refine_ls_shift/su_max 0.001
_refine_ls_shift/su_mean 0.000
_refine_ls_structure_factor_coef Fsqd
_refine_ls_weighting_details 'w=1/[\s^2^(Fo^2^)+(0.0981P)^2^+0.7241P] where P=(Fo^2^+2Fc^2^)/3'
_refine_ls_weighting_scheme calc
_refine_ls_wR_factor_gt 0.2045
_refine_ls_wR_factor_ref 0.2358
_reflns_Friedel_coverage 0.000
_reflns_number_gt 2568
_reflns_number_total 5495
_reflns_threshold_expression 'I > 2\s(I)'
_cod_data_source_file d5cc05732a2.cif
_cod_data_source_block lm2503
_cod_original_sg_symbol_H-M 'C 2/c'
_cod_database_code 7135521
_shelx_shelxl_version_number 2019/3
_shelx_space_group_comment
;
The symmetry employed for this shelxl refinement is uniquely defined
by the following loop, which should always be used as a source of
symmetry information in preference to the above space-group names.
They are only intended as comments.
;
_shelx_estimated_absorpt_t_min 0.694
_shelx_estimated_absorpt_t_max 0.985

loop_
_space_group_symop_operation_xyz
'x, y, z'
'-x, y, -z+1/2'
'x+1/2, y+1/2, z'
'-x+1/2, y+1/2, -z+1/2'
'-x, -y, -z'
'x, -y, z-1/2'
'-x+1/2, -y+1/2, -z'
'x+1/2, -y+1/2, z-1/2'

loop_
_atom_site_label
_atom_site_type_symbol
_atom_site_fract_x
_atom_site_fract_y
_atom_site_fract_z
_atom_site_U_iso_or_equiv
_atom_site_adp_type
_atom_site_occupancy
_atom_site_site_symmetry_order
_atom_site_calc_flag
_atom_site_refinement_flags_posn
_atom_site_refinement_flags_adp
_atom_site_refinement_flags_occupancy
_atom_site_disorder_assembly
_atom_site_disorder_group
C1 C 0.28770(6) 0.0004(6) 0.50187(15) 0.0451(12) Uani 1 1 d G . . . .
C2 C 0.25095(7) -0.0048(5) 0.47789(12) 0.0433(11) Uani 1 1 d G . . . .
H2 H 0.242438 -0.015601 0.419545 0.052 Uiso 1 1 calc R U . . .
C3 C 0.22665(5) 0.0057(5) 0.53926(16) 0.0390(10) Uani 1 1 d G . . . .
H3 H 0.201531 0.002134 0.522869 0.047 Uiso 1 1 calc R U . . .
C4 C 0.23910(7) 0.0215(6) 0.62462(14) 0.0436(12) Uani 1 1 d G . . . .
C5 C 0.27584(7) 0.0267(6) 0.64861(12) 0.0566(15) Uani 1 1 d G . . . .
H5 H 0.284353 0.037490 0.706951 0.068 Uiso 1 1 calc R U . . .
C6 C 0.30014(5) 0.0162(6) 0.58723(17) 0.0537(14) Uani 1 1 d G . . . .
H6 H 0.325261 0.019755 0.603628 0.064 Uiso 1 1 calc R U . . .
C7 C 0.21526(14) 0.0250(9) 0.6938(3) 0.0498(13) Uani 1 1 d . . . . .
C8 C 0.1541(2) -0.0104(12) 0.7203(5) 0.0531(16) Uani 0.753(5) 1 d DG U P A 1
C9 C 0.1380(2) -0.2007(11) 0.7327(6) 0.057(2) Uani 0.753(5) 1 d DG U P A 1
H9 H 0.145847 -0.320596 0.704887 0.069 Uiso 0.753(5) 1 calc R U P A 1
C10 C 0.1105(2) -0.2155(12) 0.7859(5) 0.059(2) Uani 0.753(5) 1 d DG U P A 1
H10 H 0.099522 -0.345602 0.794448 0.071 Uiso 0.753(5) 1 calc R U P A 1
C11 C 0.09909(16) -0.0401(15) 0.8267(4) 0.0520(16) Uani 0.753(5) 1 d DG U P A 1
C12 C 0.11519(17) 0.1503(13) 0.8143(4) 0.055(2) Uani 0.753(5) 1 d DG U P A 1
H12 H 0.107376 0.270185 0.842134 0.066 Uiso 0.753(5) 1 calc R U P A 1
C13 C 0.1427(2) 0.1651(11) 0.7611(4) 0.055(2) Uani 0.753(5) 1 d DG U P A 1
H13 H 0.153701 0.295196 0.752573 0.065 Uiso 0.753(5) 1 calc R U P A 1
C14 C 0.06869(18) -0.058(2) 0.8855(5) 0.0573(18) Uani 0.753(5) 1 d D U P A 1
H14 H 0.064433 0.085844 0.905431 0.069 Uiso 0.753(5) 1 calc R U P A 1
C15 C 0.03442(18) -0.1210(15) 0.8347(5) 0.071(2) Uani 0.753(5) 1 d D U P A 1
H15A H 0.034496 -0.270938 0.825223 0.106 Uiso 0.753(5) 1 calc R U P A 1
H15B H 0.032578 -0.049234 0.779803 0.106 Uiso 0.753(5) 1 calc R U P A 1
H15C H 0.013846 -0.083551 0.865768 0.106 Uiso 0.753(5) 1 calc R U P A 1
C16 C 0.07992(19) -0.1810(13) 0.9650(4) 0.0601(17) Uani 0.753(5) 1 d D U P A 1
C17 C 0.1147(2) -0.0940(18) 1.0110(6) 0.074(3) Uani 0.753(5) 1 d D U P A 1
H17A H 0.122426 -0.182380 1.059736 0.111 Uiso 0.753(5) 1 calc R U P A 1
H17B H 0.110421 0.046746 1.030849 0.111 Uiso 0.753(5) 1 calc R U P A 1
H17C H 0.133596 -0.091058 0.971813 0.111 Uiso 0.753(5) 1 calc R U P A 1
C18 C 0.0497(2) -0.1829(16) 1.0248(5) 0.075(2) Uani 0.753(5) 1 d D U P A 1
H18A H 0.044716 -0.038112 1.040667 0.090 Uiso 0.753(5) 1 calc R U P A 1
H18B H 0.027658 -0.237873 0.993114 0.090 Uiso 0.753(5) 1 calc R U P A 1
C19 C 0.0570(3) -0.3059(17) 1.1043(6) 0.091(2) Uani 0.753(5) 1 d D U P A 1
H19 H 0.079057 -0.265735 1.141290 0.109 Uiso 0.753(5) 1 calc R U P A 1
C20 C 0.0278(3) -0.396(2) 1.1487(7) 0.105(3) Uani 0.753(5) 1 d D U P A 1
H20A H 0.002759 -0.365539 1.125661 0.126 Uiso 0.753(5) 1 calc R U P A 1
H20B H 0.031399 -0.405151 1.211372 0.126 Uiso 0.753(5) 1 calc R U P A 1
C21 C 0.0491(3) -0.5361(17) 1.0992(8) 0.102(3) Uani 0.753(5) 1 d D U P A 1
H21A H 0.037516 -0.591537 1.045014 0.122 Uiso 0.753(5) 1 calc R U P A 1
H21B H 0.066216 -0.631233 1.130907 0.122 Uiso 0.753(5) 1 calc R U P A 1
O4 O 0.18028(9) -0.0029(6) 0.6624(2) 0.0583(10) Uani 0.753(5) 1 d D U P A 1
O5 O 0.08569(16) -0.3898(9) 0.9368(3) 0.0698(16) Uani 0.753(5) 1 d D U P A 1
H5A H 0.086179 -0.470795 0.978515 0.105 Uiso 0.753(5) 1 calc R U P A 1
C8A C 0.1547(8) -0.016(4) 0.7227(19) 0.055(3) Uani 0.247(5) 1 d D U P A 2
C9A C 0.1335(8) -0.192(4) 0.722(2) 0.056(3) Uani 0.247(5) 1 d D U P A 2
H9A H 0.137502 -0.304672 0.685297 0.067 Uiso 0.247(5) 1 calc R U P A 2
C10A C 0.1062(8) -0.197(5) 0.7758(19) 0.055(3) Uani 0.247(5) 1 d D U P A 2
H10A H 0.091404 -0.317155 0.775914 0.066 Uiso 0.247(5) 1 calc R U P A 2
C11A C 0.0996(6) -0.034(5) 0.8301(14) 0.054(3) Uani 0.247(5) 1 d D U P A 2
C12A C 0.1224(7) 0.136(5) 0.8306(16) 0.053(3) Uani 0.247(5) 1 d D U P A 2
H12A H 0.119693 0.244828 0.869896 0.064 Uiso 0.247(5) 1 calc R U P A 2
C13A C 0.1491(7) 0.151(4) 0.7750(17) 0.055(3) Uani 0.247(5) 1 d D U P A 2
H13A H 0.163206 0.272767 0.773079 0.066 Uiso 0.247(5) 1 calc R U P A 2
C14A C 0.0705(4) -0.054(6) 0.8923(9) 0.059(3) Uani 0.247(5) 1 d D U P A 2
H14A H 0.061221 -0.198431 0.885061 0.070 Uiso 0.247(5) 1 calc R U P A 2
C15A C 0.0391(6) 0.083(5) 0.8623(16) 0.085(6) Uani 0.247(5) 1 d D U P A 2
H15D H 0.021050 0.077817 0.903320 0.127 Uiso 0.247(5) 1 calc R U P A 2
H15E H 0.028499 0.034316 0.806846 0.127 Uiso 0.247(5) 1 calc R U P A 2
H15F H 0.047528 0.225895 0.857034 0.127 Uiso 0.247(5) 1 calc R U P A 2
C16A C 0.0843(4) -0.037(3) 0.9849(10) 0.066(3) Uani 0.247(5) 1 d D U P A 2
C17A C 0.1167(6) -0.181(4) 1.0059(19) 0.069(7) Uani 0.247(5) 1 d D U P A 2
H17D H 0.134920 -0.155023 0.966329 0.104 Uiso 0.247(5) 1 calc R U P A 2
H17E H 0.108807 -0.325954 1.000638 0.104 Uiso 0.247(5) 1 calc R U P A 2
H17F H 0.127099 -0.155441 1.064161 0.104 Uiso 0.247(5) 1 calc R U P A 2
C18A C 0.0554(6) -0.080(3) 1.0455(14) 0.076(3) Uani 0.247(5) 1 d D U P A 2
H18C H 0.065792 -0.045883 1.103722 0.091 Uiso 0.247(5) 1 calc R U P A 2
H18D H 0.035332 0.017379 1.031183 0.091 Uiso 0.247(5) 1 calc R U P A 2
C19A C 0.0399(7) -0.292(4) 1.0478(15) 0.093(3) Uani 0.247(5) 1 d D U P A 2
H19A H 0.030534 -0.349849 0.991433 0.112 Uiso 0.247(5) 1 calc R U P A 2
C20A C 0.0221(8) -0.368(6) 1.121(2) 0.101(4) Uani 0.247(5) 1 d D U P A 2
H20C H 0.001694 -0.465524 1.109349 0.121 Uiso 0.247(5) 1 calc R U P A 2
H20D H 0.019561 -0.271006 1.168383 0.121 Uiso 0.247(5) 1 calc R U P A 2
C21A C 0.0588(8) -0.446(5) 1.109(2) 0.098(4) Uani 0.247(5) 1 d D U P A 2
H21C H 0.061101 -0.590869 1.089386 0.118 Uiso 0.247(5) 1 calc R U P A 2
H21D H 0.079005 -0.395961 1.148539 0.118 Uiso 0.247(5) 1 calc R U P A 2
O4A O 0.18028(9) -0.0029(6) 0.6624(2) 0.0583(10) Uani 0.247(5) 1 d D U P A 2
O5A O 0.0960(5) 0.175(3) 0.9977(12) 0.093(5) Uani 0.247(5) 1 d D U P A 2
H5A1 H 0.086024 0.249362 0.958917 0.140 Uiso 0.247(5) 1 calc R U P A 2
N1 N 0.31275(12) -0.0174(7) 0.4380(3) 0.0505(11) Uani 1 1 d . . . . .
O1 O 0.30255(10) 0.0238(7) 0.3646(2) 0.0656(11) Uani 1 1 d . . . . .
O2 O 0.34350(11) -0.0767(8) 0.4613(3) 0.0762(14) Uani 1 1 d . . . . .
O3 O 0.22439(10) 0.0466(8) 0.7669(2) 0.0741(14) Uani 1 1 d . . . . .

loop_
_atom_site_aniso_label
_atom_site_aniso_U_11
_atom_site_aniso_U_22
_atom_site_aniso_U_33
_atom_site_aniso_U_23
_atom_site_aniso_U_13
_atom_site_aniso_U_12
C1 0.056(3) 0.043(3) 0.036(2) -0.004(2) 0.006(2) -0.003(3)
C2 0.061(3) 0.039(3) 0.030(2) -0.002(2) 0.005(2) 0.001(2)
C3 0.056(3) 0.029(3) 0.032(2) 0.001(2) 0.0040(19) 0.005(2)
C4 0.053(3) 0.047(3) 0.031(2) 0.002(2) 0.007(2) 0.006(2)
C5 0.061(3) 0.076(4) 0.032(2) -0.002(3) 0.003(2) 0.014(3)
C6 0.054(3) 0.068(4) 0.039(2) 0.000(3) 0.001(2) 0.012(3)
C7 0.063(3) 0.058(4) 0.028(2) 0.004(2) 0.007(2) 0.011(3)
C8 0.060(3) 0.070(3) 0.031(3) -0.001(3) 0.009(3) 0.002(3)
C9 0.064(4) 0.065(4) 0.044(4) -0.004(3) 0.012(3) 0.004(3)
C10 0.064(4) 0.065(4) 0.049(4) -0.004(3) 0.007(3) -0.001(3)
C11 0.057(3) 0.061(3) 0.039(3) -0.001(3) 0.007(3) -0.002(3)
C12 0.066(4) 0.057(4) 0.042(4) -0.002(3) 0.007(3) -0.002(3)
C13 0.065(4) 0.058(4) 0.041(4) 0.003(3) 0.009(3) -0.004(3)
C14 0.060(3) 0.067(4) 0.046(3) -0.002(3) 0.010(3) -0.001(3)
C15 0.057(4) 0.098(6) 0.058(4) 0.009(5) 0.009(4) -0.012(4)
C16 0.064(3) 0.070(4) 0.048(3) -0.002(3) 0.016(3) -0.002(3)
C17 0.083(6) 0.095(8) 0.044(4) 0.000(5) -0.001(4) -0.011(5)
C18 0.082(4) 0.081(5) 0.065(4) 0.005(4) 0.027(3) -0.012(4)
C19 0.104(4) 0.104(5) 0.068(4) 0.010(4) 0.020(4) -0.016(4)
C20 0.120(5) 0.119(5) 0.079(5) 0.020(5) 0.022(4) -0.019(5)
C21 0.119(5) 0.105(5) 0.082(5) 0.017(5) 0.006(4) -0.016(4)
O4 0.0596(19) 0.080(2) 0.0368(16) -0.0059(18) 0.0138(15) -0.0065(19)
O5 0.103(4) 0.064(4) 0.044(3) -0.004(3) 0.013(3) -0.002(3)
C8A 0.061(5) 0.068(5) 0.037(5) -0.001(4) 0.010(4) 0.000(4)
C9A 0.063(5) 0.063(5) 0.041(5) -0.001(5) 0.006(5) 0.002(5)
C10A 0.061(5) 0.061(5) 0.043(5) 0.000(5) 0.006(5) 0.000(5)
C11A 0.059(5) 0.061(5) 0.043(5) -0.001(4) 0.008(4) -0.001(4)
C12A 0.061(5) 0.059(5) 0.040(5) -0.001(5) 0.003(5) -0.002(5)
C13A 0.063(5) 0.060(5) 0.042(5) 0.002(5) 0.006(5) -0.003(5)
C14A 0.061(5) 0.068(5) 0.049(5) -0.002(5) 0.011(5) -0.001(5)
C15A 0.078(10) 0.097(12) 0.081(11) 0.005(11) 0.011(10) 0.001(10)
C16A 0.070(5) 0.075(5) 0.055(5) 0.002(5) 0.017(5) -0.005(5)
C17A 0.079(11) 0.081(13) 0.047(10) 0.000(11) 0.006(10) 0.005(10)
C18A 0.083(5) 0.086(6) 0.062(5) 0.006(5) 0.024(5) -0.009(5)
C19A 0.104(5) 0.100(5) 0.076(5) 0.011(5) 0.016(5) -0.013(5)
C20A 0.113(6) 0.109(6) 0.082(6) 0.015(6) 0.013(6) -0.014(6)
C21A 0.113(6) 0.104(6) 0.079(6) 0.013(6) 0.013(5) -0.013(6)
O4A 0.0596(19) 0.080(2) 0.0368(16) -0.0059(18) 0.0138(15) -0.0065(19)
O5A 0.108(11) 0.099(11) 0.077(10) -0.004(9) 0.031(9) -0.021(10)
N1 0.061(3) 0.047(3) 0.045(2) -0.004(2) 0.012(2) -0.003(2)
O1 0.077(2) 0.087(3) 0.0348(19) 0.004(2) 0.0142(16) 0.008(2)
O2 0.055(2) 0.112(4) 0.062(3) -0.015(3) 0.0083(19) 0.015(2)
O3 0.064(2) 0.126(4) 0.0326(19) -0.001(2) 0.0064(17) 0.017(2)

loop_
_atom_type_symbol
_atom_type_description
_atom_type_scat_dispersion_real
_atom_type_scat_dispersion_imag
_atom_type_scat_source
C C 0.0181 0.0091 'International Tables Vol C Tables 4.2.6.8 and 6.1.1.4'
H H 0.0000 0.0000 'International Tables Vol C Tables 4.2.6.8 and 6.1.1.4'
N N 0.0311 0.0180 'International Tables Vol C Tables 4.2.6.8 and 6.1.1.4'
O O 0.0492 0.0322 'International Tables Vol C Tables 4.2.6.8 and 6.1.1.4'

loop_
_geom_angle_atom_site_label_1
_geom_angle_atom_site_label_2
_geom_angle_atom_site_label_3
_geom_angle
_geom_angle_site_symmetry_1
_geom_angle_site_symmetry_3
_geom_angle_publ_flag
C2 C1 C6 120.0 . . ?
C2 C1 N1 119.6(3) . . ?
C6 C1 N1 120.3(3) . . ?
C3 C2 C1 120.0 . . ?
C3 C2 H2 120.0 . . ?
C1 C2 H2 120.0 . . ?
C2 C3 C4 120.0 . . ?
C2 C3 H3 120.0 . . ?
C4 C3 H3 120.0 . . ?
C3 C4 C5 120.0 . . ?
C3 C4 C7 123.5(3) . . ?
C5 C4 C7 116.5(3) . . ?
C6 C5 C4 120.0 . . ?
C6 C5 H5 120.0 . . ?
C4 C5 H5 120.0 . . ?
C5 C6 C1 120.0 . . ?
C5 C6 H6 120.0 . . ?
C1 C6 H6 120.0 . . ?
O3 C7 O4A 123.4(5) . . ?
O3 C7 O4 123.4(5) . . ?
O3 C7 C4 126.0(5) . . ?
O4A C7 C4 110.5(4) . . ?
O4 C7 C4 110.5(4) . . ?
C9 C8 C13 120.0 . . ?
C9 C8 O4 117.4(4) . . ?
C13 C8 O4 122.5(4) . . ?
C10 C9 C8 120.0 . . ?
C10 C9 H9 120.0 . . ?
C8 C9 H9 120.0 . . ?
C11 C10 C9 120.0 . . ?
C11 C10 H10 120.0 . . ?
C9 C10 H10 120.0 . . ?
C10 C11 C12 120.0 . . ?
C10 C11 C14 119.6(5) . . ?
C12 C11 C14 120.4(5) . . ?
C13 C12 C11 120.0 . . ?
C13 C12 H12 120.0 . . ?
C11 C12 H12 120.0 . . ?
C12 C13 C8 120.0 . . ?
C12 C13 H13 120.0 . . ?
C8 C13 H13 120.0 . . ?
C15 C14 C16 117.5(9) . . ?
C15 C14 C11 109.7(6) . . ?
C16 C14 C11 112.3(6) . . ?
C15 C14 H14 105.5 . . ?
C16 C14 H14 105.5 . . ?
C11 C14 H14 105.5 . . ?
C14 C15 H15A 109.5 . . ?
C14 C15 H15B 109.5 . . ?
H15A C15 H15B 109.5 . . ?
C14 C15 H15C 109.5 . . ?
H15A C15 H15C 109.5 . . ?
H15B C15 H15C 109.5 . . ?
O5 C16 C14 105.8(7) . . ?
O5 C16 C17 110.1(7) . . ?
C14 C16 C17 111.1(8) . . ?
O5 C16 C18 108.7(6) . . ?
C14 C16 C18 110.6(6) . . ?
C17 C16 C18 110.4(7) . . ?
C16 C17 H17A 109.5 . . ?
C16 C17 H17B 109.5 . . ?
H17A C17 H17B 109.5 . . ?
C16 C17 H17C 109.5 . . ?
H17A C17 H17C 109.5 . . ?
H17B C17 H17C 109.5 . . ?
C19 C18 C16 115.9(8) . . ?
C19 C18 H18A 108.3 . . ?
C16 C18 H18A 108.3 . . ?
C19 C18 H18B 108.3 . . ?
C16 C18 H18B 108.3 . . ?
H18A C18 H18B 107.4 . . ?
C20 C19 C18 121.9(9) . . ?
C20 C19 C21 59.2(7) . . ?
C18 C19 C21 117.3(9) . . ?
C20 C19 H19 115.5 . . ?
C18 C19 H19 115.5 . . ?
C21 C19 H19 115.5 . . ?
C19 C20 C21 62.0(6) . . ?
C19 C20 H20A 117.6 . . ?
C21 C20 H20A 117.6 . . ?
C19 C20 H20B 117.6 . . ?
C21 C20 H20B 117.6 . . ?
H20A C20 H20B 114.7 . . ?
C20 C21 C19 58.8(7) . . ?
C20 C21 H21A 117.9 . . ?
C19 C21 H21A 117.9 . . ?
C20 C21 H21B 117.9 . . ?
C19 C21 H21B 117.9 . . ?
H21A C21 H21B 115.0 . . ?
C7 O4 C8 117.9(5) . . ?
C16 O5 H5A 109.5 . . ?
C13A C8A C9A 121.7(11) . . ?
C13A C8A O4A 120.6(13) . . ?
C9A C8A O4A 117.5(13) . . ?
C8A C9A C10A 117.8(12) . . ?
C8A C9A H9A 121.1 . . ?
C10A C9A H9A 121.1 . . ?
C9A C10A C11A 122.5(13) . . ?
C9A C10A H10A 118.8 . . ?
C11A C10A H10A 118.8 . . ?
C12A C11A C10A 117.3(11) . . ?
C12A C11A C14A 122.2(13) . . ?
C10A C11A C14A 120.2(13) . . ?
C11A C12A C13A 121.7(13) . . ?
C11A C12A H12A 119.1 . . ?
C13A C12A H12A 119.1 . . ?
C8A C13A C12A 118.8(13) . . ?
C8A C13A H13A 120.6 . . ?
C12A C13A H13A 120.6 . . ?
C15A C14A C16A 116.8(18) . . ?
C15A C14A C11A 108.8(14) . . ?
C16A C14A C11A 114.5(13) . . ?
C15A C14A H14A 105.2 . . ?
C16A C14A H14A 105.2 . . ?
C11A C14A H14A 105.2 . . ?
C14A C15A H15D 109.5 . . ?
C14A C15A H15E 109.5 . . ?
H15D C15A H15E 109.5 . . ?
C14A C15A H15F 109.5 . . ?
H15D C15A H15F 109.5 . . ?
H15E C15A H15F 109.5 . . ?
O5A C16A C14A 106.0(15) . . ?
O5A C16A C18A 107.8(12) . . ?
C14A C16A C18A 113.2(13) . . ?
O5A C16A C17A 108.8(14) . . ?
C14A C16A C17A 111.0(14) . . ?
C18A C16A C17A 109.8(13) . . ?
C16A C17A H17D 109.5 . . ?
C16A C17A H17E 109.5 . . ?
H17D C17A H17E 109.5 . . ?
C16A C17A H17F 109.5 . . ?
H17D C17A H17F 109.5 . . ?
H17E C17A H17F 109.5 . . ?
C19A C18A C16A 118.7(15) . . ?
C19A C18A H18C 107.6 . . ?
C16A C18A H18C 107.6 . . ?
C19A C18A H18D 107.6 . . ?
C16A C18A H18D 107.6 . . ?
H18C C18A H18D 107.1 . . ?
C20A C19A C18A 122(2) . . ?
C20A C19A C21A 59.7(9) . . ?
C18A C19A C21A 117.5(19) . . ?
C20A C19A H19A 115.3 . . ?
C18A C19A H19A 115.3 . . ?
C21A C19A H19A 115.3 . . ?
C19A C20A C21A 61.7(9) . . ?
C19A C20A H20C 117.6 . . ?
C21A C20A H20C 117.6 . . ?
C19A C20A H20D 117.6 . . ?
C21A C20A H20D 117.6 . . ?
H20C C20A H20D 114.7 . . ?
C20A C21A C19A 58.7(9) . . ?
C20A C21A H21C 117.9 . . ?
C19A C21A H21C 117.9 . . ?
C20A C21A H21D 117.9 . . ?
C19A C21A H21D 117.9 . . ?
H21C C21A H21D 115.1 . . ?
C7 O4A C8A 116.5(16) . . ?
C16A O5A H5A1 109.5 . . ?
O1 N1 O2 123.6(4) . . ?
O1 N1 C1 118.9(4) . . ?
O2 N1 C1 117.5(4) . . ?

loop_
_geom_bond_atom_site_label_1
_geom_bond_atom_site_label_2
_geom_bond_distance
_geom_bond_site_symmetry_2
_geom_bond_publ_flag
C1 C2 1.3900 . ?
C1 C6 1.3900 . ?
C1 N1 1.443(5) . ?
C2 C3 1.3900 . ?
C2 H2 0.9500 . ?
C3 C4 1.3900 . ?
C3 H3 0.9500 . ?
C4 C5 1.3900 . ?
C4 C7 1.473(5) . ?
C5 C6 1.3900 . ?
C5 H5 0.9500 . ?
C6 H6 0.9500 . ?
C7 O3 1.182(6) . ?
C7 O4A 1.366(6) . ?
C7 O4 1.366(6) . ?
C8 C9 1.3900 . ?
C8 C13 1.3900 . ?
C8 O4 1.399(5) . ?
C9 C10 1.3900 . ?
C9 H9 0.9500 . ?
C10 C11 1.3900 . ?
C10 H10 0.9500 . ?
C11 C12 1.3900 . ?
C11 C14 1.537(6) . ?
C12 C13 1.3900 . ?
C12 H12 0.9500 . ?
C13 H13 0.9500 . ?
C14 C15 1.503(11) . ?
C14 C16 1.511(10) . ?
C14 H14 1.0000 . ?
C15 H15A 0.9800 . ?
C15 H15B 0.9800 . ?
C15 H15C 0.9800 . ?
C16 O5 1.443(9) . ?
C16 C17 1.537(11) . ?
C16 C18 1.538(9) . ?
C17 H17A 0.9800 . ?
C17 H17B 0.9800 . ?
C17 H17C 0.9800 . ?
C18 C19 1.490(12) . ?
C18 H18A 0.9900 . ?
C18 H18B 0.9900 . ?
C19 C20 1.470(13) . ?
C19 C21 1.516(13) . ?
C19 H19 1.0000 . ?
C20 C21 1.476(14) . ?
C20 H20A 0.9900 . ?
C20 H20B 0.9900 . ?
C21 H21A 0.9900 . ?
C21 H21B 0.9900 . ?
O5 H5A 0.8400 . ?
C8A C13A 1.383(11) . ?
C8A C9A 1.385(11) . ?
C8A O4A 1.411(10) . ?
C9A C10A 1.393(11) . ?
C9A H9A 0.9500 . ?
C10A C11A 1.397(11) . ?
C10A H10A 0.9500 . ?
C11A C12A 1.386(11) . ?
C11A C14A 1.539(11) . ?
C12A C13A 1.392(11) . ?
C12A H12A 0.9500 . ?
C13A H13A 0.9500 . ?
C14A C15A 1.506(16) . ?
C14A C16A 1.510(14) . ?
C14A H14A 1.0000 . ?
C15A H15D 0.9800 . ?
C15A H15E 0.9800 . ?
C15A H15F 0.9800 . ?
C16A O5A 1.443(13) . ?
C16A C18A 1.534(13) . ?
C16A C17A 1.540(14) . ?
C17A H17D 0.9800 . ?
C17A H17E 0.9800 . ?
C17A H17F 0.9800 . ?
C18A C19A 1.486(16) . ?
C18A H18C 0.9900 . ?
C18A H18D 0.9900 . ?
C19A C20A 1.472(17) . ?
C19A C21A 1.517(17) . ?
C19A H19A 1.0000 . ?
C20A C21A 1.487(17) . ?
C20A H20C 0.9900 . ?
C20A H20D 0.9900 . ?
C21A H21C 0.9900 . ?
C21A H21D 0.9900 . ?
O5A H5A1 0.8400 . ?
N1 O1 1.217(5) . ?
N1 O2 1.234(5) . ?
